data_1546584
loop_
_publ_author_name
'McCall, Rebecca'
'Miles, Meredith'
'Lascuna, Paul'
'Burney, Briana'
'Patel, Zarana'
'Sidoran, Kevin'
'Sittaramane, Vinoth'
'Kocerha, Jannet'
'Grossie, David'
'Sessler, Jonathan L.'
'Arumugam, Kuppuswamy'
'Arambula, Jonathan'

_publ_section_title
;
 Dual Targeting of the Cancer Antioxidant Network with Naphthoquinone
 Fused Gold(I) N-heterocyclic Carbene Complexes
;
_journal_name_full 'Chem. Sci.'
_journal_paper_doi 10.1039/C7SC02153D
_journal_year 2017
_chemical_formula_moiety 'C29 H26 Au Cl N2 O2'
_chemical_formula_sum 'C29 H26 Au Cl N2 O2'
_chemical_formula_weight 666.93
_space_group_crystal_system tetragonal
_space_group_IT_number 121
_space_group_name_Hall 'I -4 2'
_space_group_name_H-M_alt 'I -4 2 m'
_symmetry_space_group_name_Hall 'I -4 2'
_symmetry_space_group_name_H-M 'I -4 2 m'
_atom_sites_solution_hydrogens geom
_audit_creation_date 2017-03-10
_audit_creation_method
;
Olex2 1.2
(compiled 2017.03.02 svn.r3394 for OlexSys, GUI svn.r5324)
;
_audit_update_record
;
2017-03-10 deposited with the CCDC.
2017-07-19 downloaded from the CCDC.
;
_cell_angle_alpha 90
_cell_angle_beta 90
_cell_angle_gamma 90
_cell_formula_units_Z 8
_cell_length_a 19.1131(19)
_cell_length_b 19.1131(19)
_cell_length_c 14.8158(16)
_cell_measurement_reflns_used 7568
_cell_measurement_temperature 183(2)
_cell_measurement_theta_max 24.22
_cell_measurement_theta_min 2.75
_cell_volume 5412.4(10)
_computing_cell_refinement 'APEX2. Ver. 2014.11-0.  (Bruker-AXS, 2014a)'
_computing_data_collection 'APEX2. Ver. 2014.11-0.  (Bruker-AXS, 2014a)'
_computing_data_reduction 'SAINT. Ver. 8.34A. (Bruker-AXS, 2014b)'
_computing_molecular_graphics 'Olex2 (Dolomanov et al., 2009)'
_computing_publication_material
;
Olex2 (Dolomanov et al., 2009), Platon (Spek, 2009), Mercury (Macrae et al,
 2006)'
;
_computing_structure_refinement 'XL. Ver. 2014/7. (Sheldrick, 2015b)'
_computing_structure_solution 'XT. Ver. 2014/4. (Sheldrick, 2015a)'
_diffrn_ambient_temperature 183.15
_diffrn_measured_fraction_theta_full 0.979
_diffrn_measured_fraction_theta_max 0.998
_diffrn_measurement_device_type 'Bruker Smart X2S'
_diffrn_measurement_method '\w scans'
_diffrn_radiation_type MoK\a
_diffrn_radiation_wavelength 0.71073
_diffrn_reflns_av_R_equivalents 0.0937
_diffrn_reflns_av_unetI/netI 0.0395
_diffrn_reflns_Laue_measured_fraction_full 0.979
_diffrn_reflns_Laue_measured_fraction_max 0.998
_diffrn_reflns_limit_h_max 22
_diffrn_reflns_limit_h_min -22
_diffrn_reflns_limit_k_max 22
_diffrn_reflns_limit_k_min -21
_diffrn_reflns_limit_l_max 17
_diffrn_reflns_limit_l_min -17
_diffrn_reflns_number 30475
_diffrn_reflns_point_group_measured_fraction_full 0.979
_diffrn_reflns_point_group_measured_fraction_max 0.998
_diffrn_reflns_theta_full 25.242
_diffrn_reflns_theta_max 25.051
_diffrn_reflns_theta_min 1.507
_diffrn_source 'Incoatec Microfocus Source'
_diffrn_standards_number 0
_exptl_absorpt_coefficient_mu 5.562
_exptl_absorpt_correction_T_max 1.0000
_exptl_absorpt_correction_T_min 0.6551
_exptl_absorpt_correction_type multi-scan
_exptl_absorpt_process_details
;
SADABS-2008/1 (Bruker,2008) was used for absorption correction.
wR2(int) was 0.1520 before and 0.0789 after correction.
The Ratio of minimum to maximum transmission is 0.6551.
The \l/2 correction factor is 0.0040.
;
_exptl_crystal_colour yellow
_exptl_crystal_colour_primary yellow
_exptl_crystal_density_diffrn 1.637
_exptl_crystal_density_method 'not measured'
_exptl_crystal_description block
_exptl_crystal_F_000 2608
_exptl_crystal_size_max 0.28
_exptl_crystal_size_mid 0.26
_exptl_crystal_size_min 0.25
_refine_diff_density_max 0.741
_refine_diff_density_min -0.591
_refine_diff_density_rms 0.091
_refine_ls_abs_structure_details
;
 Flack x determined using 1011 quotients [(I+)-(I-)]/[(I+)+(I-)]
 (Parsons, Flack and Wagner, Acta Cryst. B69 (2013) 249-259).
;
_refine_ls_abs_structure_Flack -0.029(10)
_refine_ls_extinction_method none
_refine_ls_goodness_of_fit_ref 1.072
_refine_ls_hydrogen_treatment constr
_refine_ls_matrix_type full
_refine_ls_number_parameters 166
_refine_ls_number_reflns 2507
_refine_ls_number_restraints 0
_refine_ls_restrained_S_all 1.072
_refine_ls_R_factor_all 0.0319
_refine_ls_R_factor_gt 0.0292
_refine_ls_shift/su_max 0.002
_refine_ls_shift/su_mean 0.000
_refine_ls_structure_factor_coef Fsqd
_refine_ls_weighting_details 'w=1/[\s^2^(Fo^2^)+(0.0217P)^2^+27.9517P] where P=(Fo^2^+2Fc^2^)/3'
_refine_ls_weighting_scheme calc
_refine_ls_wR_factor_gt 0.0618
_refine_ls_wR_factor_ref 0.0658
_reflns_Friedel_coverage 0.806
_reflns_Friedel_fraction_full 0.980
_reflns_Friedel_fraction_max 0.998
_reflns_number_gt 2366
_reflns_number_total 2507
_reflns_threshold_expression 'I > 2\s(I)'
_cod_data_source_file c7sc02153d2.cif
_cod_data_source_block compound_3
_cod_original_cell_volume 5412.4(12)
_cod_database_code 1546584
_publcif_datablock.id {4b397c60-03f2-4d40-8dd1-67cbe0d73e61}

_shelxl_version_number 2014-3
_shelx_space_group_comment
;
The symmetry employed for this shelxl refinement is uniquely defined
by the following loop, which should always be used as a source of
symmetry information in preference to the above space-group names.
They are only intended as comments.
;
_shelx_estimated_absorpt_t_max 0.337
_shelx_estimated_absorpt_t_min 0.305
_olex2_refinement_description
;
1. Fixed Uiso
 At 1.2 times of:
  All C(H) groups
 At 1.5 times of:
  All C(H,H,H) groups
2.a Aromatic/amide H refined with riding coordinates:
 C11(H11), C9(H9), C5(H5), C6(H6)
2.b Idealised Me refined as rotating group:
 C15(H15A,H15B,H15C), C13(H13A,H13B,H13C), C14(H14A,H14B,H14C)
;
_olex2_submission_special_instructions 'No special instructions were received'
_publcif_funding_html
;
;

loop_
_space_group_symop_operation_xyz
'x, y, z'
'y, -x, -z'
'-y, x, -z'
'x, -y, -z'
'-x, y, -z'
'-x, -y, z'
'-y, -x, z'
'y, x, z'
'x+1/2, y+1/2, z+1/2'
'y+1/2, -x+1/2, -z+1/2'
'-y+1/2, x+1/2, -z+1/2'
'x+1/2, -y+1/2, -z+1/2'
'-x+1/2, y+1/2, -z+1/2'
'-x+1/2, -y+1/2, z+1/2'
'-y+1/2, -x+1/2, z+1/2'
'y+1/2, x+1/2, z+1/2'

loop_
_atom_site_label
_atom_site_type_symbol
_atom_site_fract_x
_atom_site_fract_y
_atom_site_fract_z
_atom_site_U_iso_or_equiv
_atom_site_adp_type
_atom_site_occupancy
_atom_site_site_symmetry_order
_atom_site_calc_flag
_atom_site_refinement_flags_posn
_atom_site_refinement_flags_adp
_atom_site_refinement_flags_occupancy
Au1 Au 0.80443(2) 0.80443(2) 0.98191(3) 0.02570(14) Uani 1 2 d S T P
Cl1 Cl 0.77725(14) 0.77725(14) 1.1270(2) 0.0403(9) Uani 1 2 d S T P
O1 O 0.7482(3) 0.9493(4) 0.6336(4) 0.0385(17) Uani 1 1 d . . .
C1 C 0.8245(4) 0.8245(4) 0.8559(8) 0.024(3) Uani 1 2 d S T P
N1 N 0.7908(4) 0.8715(4) 0.8007(4) 0.0247(16) Uani 1 1 d . . .
C7 C 0.7394(5) 0.9227(5) 0.8327(5) 0.0247(19) Uani 1 1 d . . .
C12 C 0.7637(5) 0.9873(5) 0.8600(7) 0.028(2) Uani 1 1 d . . .
C15 C 0.8412(5) 1.0045(7) 0.8617(9) 0.049(3) Uani 1 1 d . . .
H15A H 0.8473 1.0543 0.8658 0.074 Uiso 1 1 calc GR . .
H15B H 0.8629 0.9876 0.8075 0.074 Uiso 1 1 calc GR . .
H15C H 0.8626 0.9825 0.9131 0.074 Uiso 1 1 calc GR . .
C11 C 0.7149(5) 1.0365(5) 0.8872(6) 0.036(2) Uani 1 1 d . . .
H11 H 0.7303 1.0799 0.9077 0.043 Uiso 1 1 calc R . .
C10 C 0.6440(5) 1.0229(5) 0.8849(6) 0.031(2) Uani 1 1 d . . .
C9 C 0.6221(5) 0.9567(5) 0.8578(6) 0.031(2) Uani 1 1 d . . .
H9 H 0.5745 0.9465 0.8570 0.037 Uiso 1 1 calc R . .
C8 C 0.6701(5) 0.9052(5) 0.8317(6) 0.030(2) Uani 1 1 d . . .
C13 C 0.6453(5) 0.8339(5) 0.8053(7) 0.042(2) Uani 1 1 d . . .
H13A H 0.6569 0.8253 0.7433 0.064 Uiso 1 1 calc GR . .
H13B H 0.5955 0.8312 0.8130 0.064 Uiso 1 1 calc GR . .
H13C H 0.6676 0.7995 0.8428 0.064 Uiso 1 1 calc GR . .
C14 C 0.5902(6) 1.0784(6) 0.9097(7) 0.053(3) Uani 1 1 d . . .
H14A H 0.5701 1.0975 0.8557 0.079 Uiso 1 1 calc GR . .
H14B H 0.6125 1.1151 0.9433 0.079 Uiso 1 1 calc GR . .
H14C H 0.5540 1.0577 0.9458 0.079 Uiso 1 1 calc GR . .
C2 C 0.8148(5) 0.8653(4) 0.7125(5) 0.0264(19) Uani 1 1 d . . .
C3 C 0.7914(5) 0.9020(5) 0.6312(5) 0.028(2) Uani 1 1 d . . .
C4 C 0.8255(5) 0.8773(5) 0.5472(6) 0.031(2) Uani 1 1 d . . .
C5 C 0.8053(5) 0.9072(5) 0.4654(5) 0.034(2) Uani 1 1 d . . .
H5 H 0.7707 0.9415 0.4648 0.040 Uiso 1 1 calc R . .
C6 C 0.8357(6) 0.8868(5) 0.3855(6) 0.042(3) Uani 1 1 d . . .
H6 H 0.8219 0.9074 0.3315 0.050 Uiso 1 1 calc R . .

loop_
_atom_site_aniso_label
_atom_site_aniso_U_11
_atom_site_aniso_U_22
_atom_site_aniso_U_33
_atom_site_aniso_U_23
_atom_site_aniso_U_13
_atom_site_aniso_U_12
Au1 0.03184(17) 0.03184(17) 0.01343(19) 0.00296(14) 0.00296(14) 0.0053(2)
Cl1 0.0516(13) 0.0516(13) 0.0177(15) 0.0105(11) 0.0105(11) 0.0144(16)
O1 0.044(4) 0.047(4) 0.025(3) 0.012(3) 0.004(3) 0.010(4)
C1 0.020(4) 0.020(4) 0.032(7) 0.001(3) 0.001(3) -0.003(4)
N1 0.028(4) 0.030(4) 0.016(3) 0.000(3) -0.001(3) -0.002(3)
C7 0.032(5) 0.025(5) 0.017(4) 0.007(4) 0.004(4) 0.003(4)
C12 0.039(5) 0.022(5) 0.023(6) 0.000(4) -0.006(4) 0.003(4)
C15 0.047(6) 0.046(6) 0.054(8) -0.005(5) -0.008(6) 0.002(6)
C11 0.049(7) 0.025(5) 0.033(5) -0.004(4) -0.005(4) 0.004(4)
C10 0.043(6) 0.031(5) 0.021(5) 0.003(4) 0.000(4) 0.012(4)
C9 0.027(5) 0.041(6) 0.024(5) 0.002(4) -0.004(4) 0.002(4)
C8 0.037(5) 0.035(5) 0.017(4) -0.002(4) 0.001(4) -0.002(4)
C13 0.038(6) 0.043(6) 0.046(6) -0.007(5) 0.002(5) -0.005(5)
C14 0.067(8) 0.047(7) 0.044(6) -0.005(5) 0.008(6) 0.019(6)
C2 0.035(5) 0.028(4) 0.016(4) 0.002(3) 0.003(4) -0.002(4)
C3 0.039(6) 0.032(5) 0.014(4) 0.008(3) 0.004(4) -0.005(4)
C4 0.037(5) 0.037(5) 0.019(4) 0.003(4) 0.002(4) -0.010(4)
C5 0.037(5) 0.044(5) 0.020(5) 0.006(4) 0.000(4) -0.009(5)
C6 0.055(6) 0.051(6) 0.020(5) 0.005(4) 0.002(4) -0.019(5)

loop_
_atom_type_symbol
_atom_type_description
_atom_type_scat_dispersion_real
_atom_type_scat_dispersion_imag
_atom_type_scat_source
C C 0.0033 0.0016 'International Tables Vol C Tables 4.2.6.8 and 6.1.1.4'
H H 0.0000 0.0000 'International Tables Vol C Tables 4.2.6.8 and 6.1.1.4'
Au Au -2.0133 8.8022 'International Tables Vol C Tables 4.2.6.8 and 6.1.1.4'
Cl Cl 0.1484 0.1585 'International Tables Vol C Tables 4.2.6.8 and 6.1.1.4'
N N 0.0061 0.0033 'International Tables Vol C Tables 4.2.6.8 and 6.1.1.4'
O O 0.0106 0.0060 'International Tables Vol C Tables 4.2.6.8 and 6.1.1.4'

loop_
_geom_angle_atom_site_label_1
_geom_angle_atom_site_label_2
_geom_angle_atom_site_label_3
_geom_angle
_geom_angle_site_symmetry_1
_geom_angle_site_symmetry_3
C1 Au1 Cl1 177.3(4) . .
N1 C1 Au1 127.4(5) . .
N1 C1 Au1 127.4(5) 8 .
N1 C1 N1 104.9(10) 8 .
C1 N1 C7 123.9(7) . .
C1 N1 C2 110.5(7) . .
C2 N1 C7 125.6(7) . .
C12 C7 N1 117.8(8) . .
C8 C7 N1 118.9(8) . .
C8 C7 C12 123.3(9) . .
C7 C12 C15 121.8(10) . .
C7 C12 C11 117.8(9) . .
C11 C12 C15 120.3(10) . .
C12 C15 H15A 109.5 . .
C12 C15 H15B 109.5 . .
C12 C15 H15C 109.5 . .
H15A C15 H15B 109.5 . .
H15A C15 H15C 109.5 . .
H15B C15 H15C 109.5 . .
C12 C11 H11 119.2 . .
C10 C11 C12 121.7(9) . .
C10 C11 H11 119.2 . .
C11 C10 C9 118.4(9) . .
C11 C10 C14 121.7(10) . .
C9 C10 C14 120.0(10) . .
C10 C9 H9 119.3 . .
C10 C9 C8 121.4(9) . .
C8 C9 H9 119.3 . .
C7 C8 C9 117.4(9) . .
C7 C8 C13 122.2(8) . .
C9 C8 C13 120.4(9) . .
C8 C13 H13A 109.5 . .
C8 C13 H13B 109.5 . .
C8 C13 H13C 109.5 . .
H13A C13 H13B 109.5 . .
H13A C13 H13C 109.5 . .
H13B C13 H13C 109.5 . .
C10 C14 H14A 109.5 . .
C10 C14 H14B 109.5 . .
C10 C14 H14C 109.5 . .
H14A C14 H14B 109.5 . .
H14A C14 H14C 109.5 . .
H14B C14 H14C 109.5 . .
N1 C2 C3 129.2(8) . .
C2 C2 N1 107.0(5) 8 .
C2 C2 C3 123.7(5) 8 .
O1 C3 C2 122.4(8) . .
O1 C3 C4 123.8(8) . .
C2 C3 C4 113.9(8) . .
C4 C4 C3 122.4(5) 8 .
C5 C4 C3 118.5(8) . .
C5 C4 C4 119.1(5) . 8
C4 C5 H5 119.5 . .
C6 C5 C4 121.0(9) . .
C6 C5 H5 119.5 . .
C5 C6 C6 120.0(6) . 8
C5 C6 H6 120.0 . .
C6 C6 H6 120.0 8 .

loop_
_geom_bond_atom_site_label_1
_geom_bond_atom_site_label_2
_geom_bond_distance
_geom_bond_site_symmetry_2
Au1 Cl1 2.272(3) .
Au1 C1 1.944(12) .
O1 C3 1.225(11) .
C1 N1 1.375(10) .
C1 N1 1.375(10) 8
N1 C7 1.466(11) .
N1 C2 1.390(10) .
C7 C12 1.379(13) .
C7 C8 1.367(13) .
C12 C15 1.518(13) .
C12 C11 1.385(13) .
C15 H15A 0.9600 .
C15 H15B 0.9600 .
C15 H15C 0.9600 .
C11 H11 0.9300 .
C11 C10 1.381(14) .
C10 C9 1.391(14) .
C10 C14 1.523(13) .
C9 H9 0.9300 .
C9 C8 1.400(13) .
C8 C13 1.494(13) .
C13 H13A 0.9600 .
C13 H13B 0.9600 .
C13 H13C 0.9600 .
C14 H14A 0.9600 .
C14 H14B 0.9600 .
C14 H14C 0.9600 .
C2 C2 1.365(17) 8
C2 C3 1.463(11) .
C3 C4 1.482(12) .
C4 C4 1.401(18) 8
C4 C5 1.395(12) .
C5 H5 0.9300 .
C5 C6 1.375(13) .
C6 C6 1.38(2) 8
C6 H6 0.9300 .

loop_
_geom_torsion_atom_site_label_1
_geom_torsion_atom_site_label_2
_geom_torsion_atom_site_label_3
_geom_torsion_atom_site_label_4
_geom_torsion
_geom_torsion_site_symmetry_1
_geom_torsion_site_symmetry_4
Au1 C1 N1 C7 9.5(14) . .
Au1 C1 N1 C2 -173.2(7) . .
O1 C3 C4 C4 176.7(7) . 8
O1 C3 C4 C5 -3.0(14) . .
C1 N1 C7 C12 89.4(11) . .
C1 N1 C7 C8 -92.5(11) . .
C1 N1 C2 C2 -1.3(8) . 8
C1 N1 C2 C3 176.5(9) . .
N1 C1 N1 C7 -175.3(5) 8 .
N1 C1 N1 C2 2.0(12) 8 .
N1 C7 C12 C15 -3.0(14) . .
N1 C7 C12 C11 177.8(8) . .
N1 C7 C8 C9 -176.4(7) . .
N1 C7 C8 C13 4.5(13) . .
N1 C2 C3 O1 5.8(16) . .
N1 C2 C3 C4 -175.2(8) . .
C7 N1 C2 C2 176.0(7) . 8
C7 N1 C2 C3 -6.2(15) . .
C7 C12 C11 C10 -2.0(15) . .
C12 C7 C8 C9 1.6(13) . .
C12 C7 C8 C13 -177.5(9) . .
C12 C11 C10 C9 2.7(16) . .
C12 C11 C10 C14 -176.4(9) . .
C15 C12 C11 C10 178.9(10) . .
C11 C10 C9 C8 -1.2(15) . .
C10 C9 C8 C7 -0.9(14) . .
C10 C9 C8 C13 178.2(9) . .
C8 C7 C12 C15 178.9(10) . .
C8 C7 C12 C11 -0.2(14) . .
C14 C10 C9 C8 177.9(8) . .
C2 N1 C7 C12 -87.5(11) . .
C2 N1 C7 C8 90.6(10) . .
C2 C2 C3 O1 -176.7(6) 8 .
C2 C2 C3 C4 2.3(10) 8 .
C2 C3 C4 C4 -2.3(10) . 8
C2 C3 C4 C5 178.0(8) . .
C3 C4 C5 C6 179.3(9) . .
C4 C4 C5 C6 -0.4(11) 8 .
C4 C5 C6 C6 0.4(11) . 8

loop_
_smtbx_masks_void_nr
_smtbx_masks_void_average_x
_smtbx_masks_void_average_y
_smtbx_masks_void_average_z
_smtbx_masks_void_volume
_smtbx_masks_void_count_electrons
1 0.000 0.000 -0.221 212.7 46.0
2 0.000 0.500 0.250 7.3 1.1
3 0.000 0.500 0.750 7.3 1.1
4 0.500 0.500 -0.750 212.7 46.0
5 0.500 0.000 0.250 7.3 1.1
6 0.500 0.000 0.750 7.3 1.1

loop_
_publcif_info_exptl_table_extra_item
sin_theta_over_lambda_max
